data_2241251
loop_
_publ_author_name
'Rivera, Augusto'
'Osorio, H\'ector Jairo'
'Uribe, Juan Manuel'
'R\'ios-Motta, Jaime'
'Bolte, Michael'

_publ_section_title
;
 Crystal structure of the 1,3,6,8-tetraazatricyclo[4.3.1.1^3,8^]undecane
 (TATU)--4-nitrophenol (1/2) adduct: the role of anomeric effect in the
 formation of a second hydrogen-bond interaction
;
_journal_coeditor_code SJ5479
_journal_issue 11
_journal_name_full 'Acta Crystallographica Section E'
_journal_page_first 1356
_journal_page_last 1360
_journal_paper_doi 10.1107/S2056989015019659
_journal_volume 71
_journal_year 2015
_chemical_formula_iupac 'C7 H14 N4, 2C6 H5 N O3'
_chemical_formula_moiety 'C7 H14 N4, 2(C6 H5 N O3)'
_chemical_formula_sum 'C19 H24 N6 O6'
_chemical_formula_weight 432.44
_chemical_name_systematic
;
1,3,6,8-tetraazatricyclo[4.3.1.1^3,8^]dodecane;
4-nitrophenol
;
_space_group_crystal_system monoclinic
_space_group_IT_number 14
_space_group_name_Hall '-P 2ybc'
_space_group_name_H-M_alt 'P 1 21/c 1'
_symmetry_space_group_name_Hall '-P 2ybc'
_symmetry_space_group_name_H-M 'P 1 21/c 1'
_atom_sites_solution_hydrogens mixed
_audit_creation_method SHELXL-2014/6
_cell_angle_alpha 90
_cell_angle_beta 94.252(3)
_cell_angle_gamma 90
_cell_formula_units_Z 4
_cell_length_a 5.8818(2)
_cell_length_b 11.9426(4)
_cell_length_c 28.7820(13)
_cell_measurement_reflns_used 38374
_cell_measurement_temperature 173(2)
_cell_measurement_theta_max 27.5
_cell_measurement_theta_min 1.9
_cell_volume 2016.20(13)
_computing_cell_refinement
;
X-AREA (Stoe & Cie, 2001)
;
_computing_data_collection
;
X-AREA (Stoe & Cie, 2001)
;
_computing_data_reduction
;
X-AREA (Stoe & Cie, 2001)
;
_computing_molecular_graphics
;
XP in SHELXTL-Plus (Sheldrick, 2008)
;
_computing_publication_material
;
SHELXL2014 (Sheldrick, 2015)
;
_computing_structure_refinement
;
SHELXL2014 (Sheldrick, 2015)
;
_computing_structure_solution
;
SHELXS97 (Sheldrick, 2008)
;
_diffrn_ambient_temperature 173(2)
_diffrn_measured_fraction_theta_full 0.991
_diffrn_measured_fraction_theta_max 0.988
_diffrn_measurement_device_type 'Stoe IPDS II two-circle'
_diffrn_measurement_method \w
_diffrn_radiation_type MoK\a
_diffrn_radiation_wavelength 0.71073
_diffrn_reflns_av_R_equivalents 0.0658
_diffrn_reflns_limit_h_max 7
_diffrn_reflns_limit_h_min -7
_diffrn_reflns_limit_k_max 15
_diffrn_reflns_limit_k_min -15
_diffrn_reflns_limit_l_max 36
_diffrn_reflns_limit_l_min -36
_diffrn_reflns_number 32192
_diffrn_reflns_theta_full 25.000
_diffrn_reflns_theta_max 27.049
_diffrn_reflns_theta_min 1.847
_exptl_absorpt_coefficient_mu 0.108
_exptl_absorpt_correction_T_max 0.896
_exptl_absorpt_correction_T_min 0.871
_exptl_absorpt_correction_type multi-scan
_exptl_absorpt_process_details
;
(X-AREA; Stoe & Cie, 2001)
;
_exptl_crystal_colour colourless
_exptl_crystal_density_diffrn 1.425
_exptl_crystal_description block
_exptl_crystal_F_000 912
_exptl_crystal_size_max 0.290
_exptl_crystal_size_mid 0.280
_exptl_crystal_size_min 0.260
_refine_diff_density_max 0.280
_refine_diff_density_min -0.180
_refine_ls_extinction_method none
_refine_ls_goodness_of_fit_ref 1.045
_refine_ls_hydrogen_treatment mixed
_refine_ls_matrix_type full
_refine_ls_number_parameters 288
_refine_ls_number_reflns 4379
_refine_ls_number_restraints 0
_refine_ls_restrained_S_all 1.045
_refine_ls_R_factor_all 0.0420
_refine_ls_R_factor_gt 0.0393
_refine_ls_shift/su_max 0.001
_refine_ls_shift/su_mean 0.000
_refine_ls_structure_factor_coef Fsqd
_refine_ls_weighting_details 'w=1/[\s^2^(Fo^2^)+(0.0445P)^2^+0.6818P] where P=(Fo^2^+2Fc^2^)/3'
_refine_ls_weighting_scheme calc
_refine_ls_wR_factor_gt 0.0997
_refine_ls_wR_factor_ref 0.1014
_reflns_number_gt 4086
_reflns_number_total 4379
_reflns_threshold_expression 'I > 2\s(I)'
_cod_data_source_file sj5479sup1.cif
_cod_data_source_block I
_cod_database_code 2241251
_shelx_space_group_comment
;
The symmetry employed for this shelxl refinement is uniquely defined
by the following loop, which should always be used as a source of
symmetry information in preference to the above space-group names.
They are only intended as comments.
;
_shelx_estimated_absorpt_t_min 0.969
_shelx_estimated_absorpt_t_max 0.972
_shelxl_version_number 2014/6

loop_
_space_group_symop_operation_xyz
'x, y, z'
'-x, y+1/2, -z+1/2'
'-x, -y, -z'
'x, -y-1/2, z-1/2'

loop_
_atom_site_type_symbol
_atom_site_label
_atom_site_fract_x
_atom_site_fract_y
_atom_site_fract_z
_atom_site_U_iso_or_equiv
_atom_site_adp_type
_atom_site_calc_flag
_atom_site_occupancy
N N1 0.53235(16) 0.54216(8) 0.36281(3) 0.0257(2) Uani d 1
N N2 0.53803(16) 0.30513(9) 0.34430(4) 0.0287(2) Uani d 1
N N3 0.50006(16) 0.39145(8) 0.42185(3) 0.0255(2) Uani d 1
N N4 0.85374(16) 0.41212(8) 0.38454(3) 0.0259(2) Uani d 1
C C1 0.4260(2) 0.37586(12) 0.30852(5) 0.0352(3) Uani d 1
H H1A 0.2678 0.3486 0.3022 0.042 Uiso calc 1
H H1B 0.5046 0.3656 0.2796 0.042 Uiso calc 1
C C2 0.4162(2) 0.50300(11) 0.31888(4) 0.0329(3) Uani d 1
H H2A 0.4823 0.5433 0.2930 0.039 Uiso calc 1
H H2B 0.2538 0.5251 0.3186 0.039 Uiso calc 1
C C3 0.42828(19) 0.50365(10) 0.40489(4) 0.0259(2) Uani d 1
H H3A 0.2606 0.5034 0.3984 0.031 Uiso calc 1
H H3B 0.4651 0.5585 0.4301 0.031 Uiso calc 1
C C4 0.43109(19) 0.30056(10) 0.38813(4) 0.0281(2) Uani d 1
H H4A 0.4678 0.2275 0.4031 0.034 Uiso calc 1
H H4B 0.2637 0.3038 0.3814 0.034 Uiso calc 1
C C5 0.75221(19) 0.39112(10) 0.42864(4) 0.0272(2) Uani d 1
H H5A 0.8027 0.4496 0.4515 0.033 Uiso calc 1
H H5B 0.8049 0.3177 0.4413 0.033 Uiso calc 1
C C6 0.78086(18) 0.52223(10) 0.36721(4) 0.0265(2) Uani d 1
H H6A 0.8402 0.5333 0.3362 0.032 Uiso calc 1
H H6B 0.8524 0.5797 0.3883 0.032 Uiso calc 1
C C7 0.78366(19) 0.32159(10) 0.35191(4) 0.0289(2) Uani d 1
H H7A 0.8454 0.3377 0.3215 0.035 Uiso calc 1
H H7B 0.8535 0.2508 0.3638 0.035 Uiso calc 1
N N11 0.0449(2) -0.02774(10) 0.57131(4) 0.0378(3) Uani d 1
O O11 0.24196(16) 0.38395(7) 0.49365(3) 0.0338(2) Uani d 1
H H11 0.351(3) 0.3797(17) 0.4697(7) 0.063(6) Uiso d 1
O O12 0.1721(2) -0.10676(9) 0.56483(4) 0.0520(3) Uani d 1
O O13 -0.1284(2) -0.03768(10) 0.59193(4) 0.0582(3) Uani d 1
C C11 0.20153(19) 0.28382(10) 0.51277(4) 0.0270(2) Uani d 1
C C12 0.3496(2) 0.19295(12) 0.50991(4) 0.0336(3) Uani d 1
H H12 0.4853 0.2008 0.4942 0.040 Uiso calc 1
C C13 0.2988(2) 0.09208(11) 0.52981(5) 0.0357(3) Uani d 1
H H13 0.3992 0.0302 0.5280 0.043 Uiso calc 1
C C14 0.1002(2) 0.08132(10) 0.55258(4) 0.0299(3) Uani d 1
C C15 -0.0455(2) 0.17094(11) 0.55729(4) 0.0298(2) Uani d 1
H H15 -0.1783 0.1630 0.5739 0.036 Uiso calc 1
C C16 0.0062(2) 0.27210(11) 0.53735(4) 0.0292(2) Uani d 1
H H16 -0.0920 0.3345 0.5404 0.035 Uiso calc 1
N N21 0.9793(2) 1.06407(10) 0.27085(4) 0.0391(3) Uani d 1
O O21 0.44401(17) 0.76721(8) 0.36343(4) 0.0410(2) Uani d 1
H H21 0.490(3) 0.6929(19) 0.3610(7) 0.065(6) Uiso d 1
O O22 0.9280(3) 1.16343(9) 0.27052(5) 0.0697(4) Uani d 1
O O23 1.13483(19) 1.02708(10) 0.24912(4) 0.0512(3) Uani d 1
C C21 0.5798(2) 0.83634(10) 0.34109(4) 0.0313(3) Uani d 1
C C22 0.7709(2) 0.79931(11) 0.31941(5) 0.0358(3) Uani d 1
H H22 0.8091 0.7220 0.3200 0.043 Uiso calc 1
C C23 0.9043(2) 0.87407(11) 0.29716(4) 0.0346(3) Uani d 1
H H23 1.0354 0.8491 0.2828 0.042 Uiso calc 1
C C24 0.8445(2) 0.98616(10) 0.29611(4) 0.0306(3) Uani d 1
C C25 0.6549(2) 1.02526(10) 0.31720(5) 0.0346(3) Uani d 1
H H25 0.6164 1.1025 0.3161 0.042 Uiso calc 1
C C26 0.5237(2) 0.94998(11) 0.33973(5) 0.0350(3) Uani d 1
H H26 0.3941 0.9756 0.3545 0.042 Uiso calc 1

loop_
_atom_site_aniso_label
_atom_site_aniso_U_11
_atom_site_aniso_U_22
_atom_site_aniso_U_33
_atom_site_aniso_U_12
_atom_site_aniso_U_13
_atom_site_aniso_U_23
N1 0.0219(4) 0.0270(5) 0.0285(5) 0.0018(4) 0.0044(4) 0.0031(4)
N2 0.0257(5) 0.0298(5) 0.0305(5) -0.0023(4) 0.0029(4) -0.0042(4)
N3 0.0242(5) 0.0247(5) 0.0280(5) 0.0003(4) 0.0043(4) 0.0014(4)
N4 0.0209(4) 0.0249(5) 0.0321(5) 0.0007(4) 0.0025(4) -0.0009(4)
C1 0.0324(6) 0.0422(7) 0.0305(6) -0.0025(5) -0.0016(5) -0.0024(5)
C2 0.0281(6) 0.0403(7) 0.0299(6) 0.0022(5) 0.0000(5) 0.0045(5)
C3 0.0238(5) 0.0253(5) 0.0294(6) 0.0028(4) 0.0069(4) 0.0010(4)
C4 0.0243(5) 0.0257(5) 0.0345(6) -0.0033(4) 0.0040(4) -0.0004(4)
C5 0.0248(5) 0.0277(6) 0.0287(5) 0.0015(4) -0.0006(4) 0.0007(4)
C6 0.0220(5) 0.0253(5) 0.0326(6) -0.0011(4) 0.0052(4) 0.0006(4)
C7 0.0247(5) 0.0277(6) 0.0349(6) 0.0016(4) 0.0064(4) -0.0043(5)
N11 0.0488(7) 0.0338(6) 0.0318(5) 0.0017(5) 0.0095(5) 0.0019(4)
O11 0.0399(5) 0.0307(5) 0.0321(4) 0.0000(4) 0.0112(4) 0.0006(3)
O12 0.0651(7) 0.0342(5) 0.0579(7) 0.0130(5) 0.0134(5) 0.0087(5)
O13 0.0711(8) 0.0441(6) 0.0646(7) -0.0059(6) 0.0398(6) 0.0042(5)
C11 0.0284(5) 0.0311(6) 0.0216(5) -0.0005(4) 0.0025(4) -0.0016(4)
C12 0.0281(6) 0.0415(7) 0.0326(6) 0.0059(5) 0.0112(5) 0.0033(5)
C13 0.0368(7) 0.0374(7) 0.0342(6) 0.0124(5) 0.0121(5) 0.0035(5)
C14 0.0348(6) 0.0311(6) 0.0244(5) 0.0023(5) 0.0055(4) 0.0007(4)
C15 0.0272(5) 0.0367(6) 0.0264(5) 0.0011(5) 0.0072(4) -0.0018(5)
C16 0.0285(5) 0.0326(6) 0.0268(5) 0.0058(5) 0.0053(4) -0.0029(4)
N21 0.0504(7) 0.0367(6) 0.0316(5) -0.0106(5) 0.0114(5) -0.0037(4)
O21 0.0439(5) 0.0282(5) 0.0538(6) 0.0033(4) 0.0227(4) 0.0059(4)
O22 0.1072(11) 0.0299(6) 0.0785(9) -0.0138(6) 0.0509(8) -0.0044(5)
O23 0.0515(6) 0.0554(7) 0.0498(6) -0.0025(5) 0.0240(5) 0.0062(5)
C21 0.0353(6) 0.0284(6) 0.0309(6) 0.0009(5) 0.0070(5) 0.0021(5)
C22 0.0416(7) 0.0280(6) 0.0391(7) 0.0068(5) 0.0120(5) 0.0042(5)
C23 0.0367(6) 0.0357(7) 0.0326(6) 0.0038(5) 0.0102(5) 0.0006(5)
C24 0.0376(6) 0.0301(6) 0.0247(5) -0.0060(5) 0.0056(5) -0.0021(4)
C25 0.0449(7) 0.0241(6) 0.0356(6) 0.0000(5) 0.0082(5) -0.0034(5)
C26 0.0375(6) 0.0297(6) 0.0392(7) 0.0034(5) 0.0126(5) -0.0023(5)

loop_
_atom_type_symbol
_atom_type_description
_atom_type_scat_dispersion_real
_atom_type_scat_dispersion_imag
_atom_type_scat_source
C C 0.0033 0.0016 'International Tables Vol C Tables 4.2.6.8 and 6.1.1.4'
H H 0.0000 0.0000 'International Tables Vol C Tables 4.2.6.8 and 6.1.1.4'
N N 0.0061 0.0033 'International Tables Vol C Tables 4.2.6.8 and 6.1.1.4'
O O 0.0106 0.0060 'International Tables Vol C Tables 4.2.6.8 and 6.1.1.4'

loop_
_geom_angle_atom_site_label_1
_geom_angle_atom_site_label_2
_geom_angle_atom_site_label_3
_geom_angle
C2 N1 C3 114.45(9)
C2 N1 C6 114.63(9)
C3 N1 C6 110.41(9)
C1 N2 C4 115.79(10)
C1 N2 C7 114.87(10)
C4 N2 C7 111.27(9)
C3 N3 C5 107.75(9)
C3 N3 C4 112.82(9)
C5 N3 C4 107.77(9)
C6 N4 C5 108.81(9)
C6 N4 C7 112.51(9)
C5 N4 C7 108.34(9)
N2 C1 C2 117.08(10)
N2 C1 H1A 108.0
C2 C1 H1A 108.0
N2 C1 H1B 108.0
C2 C1 H1B 108.0
H1A C1 H1B 107.3
N1 C2 C1 117.14(10)
N1 C2 H2A 108.0
C1 C2 H2A 108.0
N1 C2 H2B 108.0
C1 C2 H2B 108.0
H2A C2 H2B 107.3
N1 C3 N3 115.44(9)
N1 C3 H3A 108.4
N3 C3 H3A 108.4
N1 C3 H3B 108.4
N3 C3 H3B 108.4
H3A C3 H3B 107.5
N2 C4 N3 115.05(9)
N2 C4 H4A 108.5
N3 C4 H4A 108.5
N2 C4 H4B 108.5
N3 C4 H4B 108.5
H4A C4 H4B 107.5
N4 C5 N3 110.72(9)
N4 C5 H5A 109.5
N3 C5 H5A 109.5
N4 C5 H5B 109.5
N3 C5 H5B 109.5
H5A C5 H5B 108.1
N4 C6 N1 115.99(9)
N4 C6 H6A 108.3
N1 C6 H6A 108.3
N4 C6 H6B 108.3
N1 C6 H6B 108.3
H6A C6 H6B 107.4
N2 C7 N4 115.00(9)
N2 C7 H7A 108.5
N4 C7 H7A 108.5
N2 C7 H7B 108.5
N4 C7 H7B 108.5
H7A C7 H7B 107.5
O13 N11 O12 122.61(12)
O13 N11 C14 118.94(11)
O12 N11 C14 118.43(11)
C11 O11 H11 112.8(12)
O11 C11 C12 122.44(11)
O11 C11 C16 118.17(11)
C12 C11 C16 119.37(11)
C13 C12 C11 119.97(11)
C13 C12 H12 120.0
C11 C12 H12 120.0
C12 C13 C14 119.62(12)
C12 C13 H13 120.2
C14 C13 H13 120.2
C15 C14 C13 121.59(12)
C15 C14 N11 119.91(11)
C13 C14 N11 118.49(11)
C16 C15 C14 118.63(11)
C16 C15 H15 120.7
C14 C15 H15 120.7
C15 C16 C11 120.75(11)
C15 C16 H16 119.6
C11 C16 H16 119.6
O22 N21 O23 122.49(12)
O22 N21 C24 118.80(12)
O23 N21 C24 118.64(12)
C21 O21 H21 111.1(13)
O21 C21 C26 117.55(11)
O21 C21 C22 123.03(11)
C26 C21 C22 119.42(12)
C23 C22 C21 120.49(12)
C23 C22 H22 119.8
C21 C22 H22 119.8
C22 C23 C24 118.98(12)
C22 C23 H23 120.5
C24 C23 H23 120.5
C23 C24 C25 121.76(11)
C23 C24 N21 118.93(11)
C25 C24 N21 119.28(11)
C26 C25 C24 118.81(12)
C26 C25 H25 120.6
C24 C25 H25 120.6
C25 C26 C21 120.54(12)
C25 C26 H26 119.7
C21 C26 H26 119.7

loop_
_geom_bond_atom_site_label_1
_geom_bond_atom_site_label_2
_geom_bond_distance
N1 C2 1.4685(16)
N1 C3 1.4707(14)
N1 C6 1.4771(14)
N2 C1 1.4517(16)
N2 C4 1.4517(15)
N2 C7 1.4584(15)
N3 C3 1.4770(14)
N3 C5 1.4815(14)
N3 C4 1.4920(15)
N4 C6 1.4595(15)
N4 C5 1.4639(15)
N4 C7 1.4708(15)
C1 C2 1.5493(19)
C1 H1A 0.9900
C1 H1B 0.9900
C2 H2A 0.9900
C2 H2B 0.9900
C3 H3A 0.9900
C3 H3B 0.9900
C4 H4A 0.9900
C4 H4B 0.9900
C5 H5A 0.9900
C5 H5B 0.9900
C6 H6A 0.9900
C6 H6B 0.9900
C7 H7A 0.9900
C7 H7B 0.9900
N11 O13 1.2225(16)
N11 O12 1.2272(16)
N11 C14 1.4557(16)
O11 C11 1.3449(15)
O11 H11 0.98(2)
C11 C12 1.3977(17)
C11 C16 1.4005(16)
C12 C13 1.3762(19)
C12 H12 0.9500
C13 C14 1.3872(17)
C13 H13 0.9500
C14 C15 1.3839(17)
C15 C16 1.3809(18)
C15 H15 0.9500
C16 H16 0.9500
N21 O22 1.2242(17)
N21 O23 1.2280(16)
N21 C24 1.4518(16)
O21 C21 1.3451(15)
O21 H21 0.93(2)
C21 C26 1.3965(18)
C21 C22 1.3972(18)
C22 C23 1.3776(18)
C22 H22 0.9500
C23 C24 1.3838(18)
C23 H23 0.9500
C24 C25 1.3899(18)
C25 C26 1.3777(18)
C25 H25 0.9500
C26 H26 0.9500

loop_
_geom_hbond_atom_site_label_D
_geom_hbond_atom_site_label_H
_geom_hbond_atom_site_label_A
_geom_hbond_site_symmetry_A
_geom_hbond_distance_DH
_geom_hbond_distance_HA
_geom_hbond_distance_DA
_geom_hbond_angle_DHA
O11 H11 N3 . 0.98(2) 1.69(2) 2.6551(13) 167.4(19)
O21 H21 N1 . 0.93(2) 1.82(2) 2.7377(14) 168.6(19)
C26 H26 O13 3_566 0.95 2.39 3.3242(17) 166
C5 H5A O11 3_666 0.99 2.56 3.4940(15) 156
C5 H5B O12 3_656 0.99 2.53 3.4284(16) 151
C6 H6A O23 2_745 0.99 2.47 3.4214(16) 160
C25 H25 N2 1_565 0.95 2.60 3.5117(16) 160

loop_
_geom_torsion_atom_site_label_1
_geom_torsion_atom_site_label_2
_geom_torsion_atom_site_label_3
_geom_torsion_atom_site_label_4
_geom_torsion
C4 N2 C1 C2 63.86(14)
C7 N2 C1 C2 -68.06(14)
C3 N1 C2 C1 -67.26(13)
C6 N1 C2 C1 61.78(14)
N2 C1 C2 N1 3.43(16)
C2 N1 C3 N3 84.49(12)
C6 N1 C3 N3 -46.64(13)
C5 N3 C3 N1 54.85(12)
C4 N3 C3 N1 -63.99(12)
C1 N2 C4 N3 -85.86(12)
C7 N2 C4 N3 47.73(13)
C3 N3 C4 N2 64.93(12)
C5 N3 C4 N2 -53.89(12)
C6 N4 C5 N3 61.14(11)
C7 N4 C5 N3 -61.47(11)
C3 N3 C5 N4 -61.52(11)
C4 N3 C5 N4 60.50(11)
C5 N4 C6 N1 -53.68(12)
C7 N4 C6 N1 66.39(12)
C2 N1 C6 N4 -85.14(12)
C3 N1 C6 N4 45.89(13)
C1 N2 C7 N4 85.71(13)
C4 N2 C7 N4 -48.33(13)
C6 N4 C7 N2 -64.98(13)
C5 N4 C7 N2 55.35(13)
O11 C11 C12 C13 -179.47(12)
C16 C11 C12 C13 2.18(19)
C11 C12 C13 C14 0.1(2)
C12 C13 C14 C15 -2.3(2)
C12 C13 C14 N11 177.01(12)
O13 N11 C14 C15 -1.58(19)
O12 N11 C14 C15 176.86(12)
O13 N11 C14 C13 179.10(13)
O12 N11 C14 C13 -2.46(18)
C13 C14 C15 C16 2.17(19)
N11 C14 C15 C16 -177.13(11)
C14 C15 C16 C11 0.16(18)
O11 C11 C16 C15 179.27(11)
C12 C11 C16 C15 -2.31(18)
O21 C21 C22 C23 -179.78(13)
C26 C21 C22 C23 0.5(2)
C21 C22 C23 C24 -0.8(2)
C22 C23 C24 C25 0.5(2)
C22 C23 C24 N21 -177.24(12)
O22 N21 C24 C23 -178.98(14)
O23 N21 C24 C23 3.85(19)
O22 N21 C24 C25 3.2(2)
O23 N21 C24 C25 -173.99(13)
C23 C24 C25 C26 0.0(2)
N21 C24 C25 C26 177.83(12)
C24 C25 C26 C21 -0.4(2)
O21 C21 C26 C25 -179.64(12)
C22 C21 C26 C25 0.1(2)

_cod_database_fobs_code 2241251
